data_1569456
loop_
_publ_author_name
'Popov, Roman A.'
'Novikov, Alexander S.'
'Suslonov, Vitalii V.'
'Boyarskiy, Vadim P.'

_publ_section_title
;
 Molecular Switching through Chalcogen-Bond-Induced Isomerization of
 Binuclear (Diaminocarbene)PdII Complexes
;
_journal_issue 6
_journal_name_full Inorganics
_journal_page_first 255
_journal_paper_doi 10.3390/inorganics11060255
_journal_volume 11
_journal_year 2023
_chemical_formula_moiety 'C39 H38 Br2 N6 Pd2 S, C H Cl3'
_chemical_formula_sum 'C40 H39 Br2 Cl3 N6 Pd2 S'
_chemical_formula_weight 1114.80
_space_group_crystal_system monoclinic
_space_group_IT_number 14
_space_group_name_Hall '-P 2ybc'
_space_group_name_H-M_alt 'P 1 21/c 1'
_atom_sites_solution_hydrogens geom
_atom_sites_solution_primary dual
_audit_creation_date 2023-05-20
_audit_creation_method
;
Olex2 1.5
(compiled 2022.04.07 svn.rca3783a0 for OlexSys, GUI svn.r6498)
;
_cell_angle_alpha 90
_cell_angle_beta 95.618(2)
_cell_angle_gamma 90
_cell_formula_units_Z 4
_cell_length_a 8.15286(19)
_cell_length_b 18.9330(4)
_cell_length_c 28.0248(7)
_cell_measurement_reflns_used 9395
_cell_measurement_temperature 100(2)
_cell_measurement_theta_max 30.9429
_cell_measurement_theta_min 2.6750
_cell_volume 4305.08(17)
_computing_cell_refinement
;
CrysAlisPro, Agilent Technologies,
Version 1.171.36.20 (release 27-06-2012 CrysAlis171 .NET)
(compiled Jul 11 2012,15:38:31)
;
_computing_data_collection
;
CrysAlisPro, Agilent Technologies,
Version 1.171.36.20 (release 27-06-2012 CrysAlis171 .NET)
(compiled Jul 11 2012,15:38:31)
;
_computing_data_reduction
;
CrysAlisPro, Agilent Technologies,
Version 1.171.36.20 (release 27-06-2012 CrysAlis171 .NET)
(compiled Jul 11 2012,15:38:31)
;
_computing_molecular_graphics 'Olex2 1.5 (Dolomanov et al., 2009)'
_computing_publication_material 'Olex2 1.5 (Dolomanov et al., 2009)'
_computing_structure_refinement 'SHELXL 2018/3 (Sheldrick, 2015)'
_computing_structure_solution
;
Superflip (Palatinus & Chapuis, 2007;Palatinus & van der Lee, 2008;
Palatinus et al., 2012)
;
_diffrn_ambient_temperature 100(2)
_diffrn_detector_area_resol_mean 16.2096
_diffrn_measured_fraction_theta_full 0.999
_diffrn_measured_fraction_theta_max 0.999
_diffrn_measurement_details
;
  1 omega  -39.00   24.00   1.0000   54.0000
omega____ theta____ kappa____ phi______ frames
    -      -22.2468   77.0000  -60.0000 63

  2 omega  -25.00    0.00   1.0000   54.0000
omega____ theta____ kappa____ phi______ frames
    -      -22.2468  -99.0000 -120.0000 25

  3 omega  -17.00   20.00   1.0000   54.0000
omega____ theta____ kappa____ phi______ frames
    -      -22.2468  -99.0000   60.0000 37

  4 omega  -20.00   20.00   1.0000   54.0000
omega____ theta____ kappa____ phi______ frames
    -      -22.2468  -99.0000  120.0000 40

  5 omega  -33.00    5.00   1.0000   54.0000
omega____ theta____ kappa____ phi______ frames
    -       23.3406  -57.0000   90.0000 38

  6 omega  -21.00   49.00   1.0000   54.0000
omega____ theta____ kappa____ phi______ frames
    -       23.3406   19.0000 -120.0000 70

  7 omega   -2.00   73.00   1.0000   54.0000
omega____ theta____ kappa____ phi______ frames
    -       23.3406   38.0000  -90.0000 75
;
_diffrn_measurement_device_type 'Xcalibur, Eos'
_diffrn_measurement_method '\w scans'
_diffrn_orient_matrix_UB_11 -0.0240902000
_diffrn_orient_matrix_UB_12 -0.0357909000
_diffrn_orient_matrix_UB_13 -0.0032858000
_diffrn_orient_matrix_UB_21 -0.0290033000
_diffrn_orient_matrix_UB_22 -0.0001938000
_diffrn_orient_matrix_UB_23 0.0230443000
_diffrn_orient_matrix_UB_31 -0.0788471000
_diffrn_orient_matrix_UB_32 0.0109931000
_diffrn_orient_matrix_UB_33 -0.0102445000
_diffrn_radiation_monochromator graphite
_diffrn_radiation_type MoK\a
_diffrn_radiation_wavelength 0.71073
_diffrn_reflns_av_R_equivalents 0.0369
_diffrn_reflns_av_unetI/netI 0.0258
_diffrn_reflns_Laue_measured_fraction_full 0.999
_diffrn_reflns_Laue_measured_fraction_max 0.999
_diffrn_reflns_limit_h_max 10
_diffrn_reflns_limit_h_min -10
_diffrn_reflns_limit_k_max 24
_diffrn_reflns_limit_k_min -24
_diffrn_reflns_limit_l_max 36
_diffrn_reflns_limit_l_min -36
_diffrn_reflns_number 57722
_diffrn_reflns_point_group_measured_fraction_full 0.999
_diffrn_reflns_point_group_measured_fraction_max 0.999
_diffrn_reflns_theta_full 25.242
_diffrn_reflns_theta_max 27.500
_diffrn_reflns_theta_min 2.731
_diffrn_source 'Enhance (Mo) X-ray Source'
_exptl_absorpt_coefficient_mu 2.963
_exptl_absorpt_correction_T_max 1.00000
_exptl_absorpt_correction_T_min 0.88791
_exptl_absorpt_correction_type multi-scan
_exptl_absorpt_process_details
;
CrysAlisPro, Agilent Technologies,
Version 1.171.36.20 (release 27-06-2012 CrysAlis171 .NET)
(compiled Jul 11 2012,15:38:31)
Empirical absorption correction using spherical harmonics,
 implemented in SCALE3 ABSPACK scaling algorithm.
;
_exptl_crystal_colour 'clear light yellow'
_exptl_crystal_colour_lustre clear
_exptl_crystal_colour_modifier light
_exptl_crystal_colour_primary yellow
_exptl_crystal_density_diffrn 1.720
_exptl_crystal_description prism
_exptl_crystal_F_000 2200
_exptl_crystal_size_max 0.2
_exptl_crystal_size_mid 0.2
_exptl_crystal_size_min 0.2
_refine_diff_density_max 0.710
_refine_diff_density_min -0.860
_refine_diff_density_rms 0.089
_refine_ls_extinction_method none
_refine_ls_goodness_of_fit_ref 1.072
_refine_ls_hydrogen_treatment constr
_refine_ls_matrix_type full
_refine_ls_number_parameters 495
_refine_ls_number_reflns 9898
_refine_ls_number_restraints 0
_refine_ls_restrained_S_all 1.072
_refine_ls_R_factor_all 0.0334
_refine_ls_R_factor_gt 0.0264
_refine_ls_shift/su_max 0.005
_refine_ls_shift/su_mean 0.000
_refine_ls_structure_factor_coef Fsqd
_refine_ls_weighting_details 'w=1/[\s^2^(Fo^2^)+(0.0209P)^2^+6.6600P] where P=(Fo^2^+2Fc^2^)/3'
_refine_ls_weighting_scheme calc
_refine_ls_wR_factor_gt 0.0573
_refine_ls_wR_factor_ref 0.0600
_reflns_Friedel_coverage 0.000
_reflns_number_gt 8712
_reflns_number_total 9898
_reflns_threshold_expression 'I > 2\s(I)'
_cod_data_source_file asm226.cif
_cod_data_source_block asm226
_cod_original_cell_volume 4305.07(17)
_cod_database_code 1569456
_shelx_shelxl_version_number 2018/3
_chemical_oxdiff_formula 'Pd Br2 N6 C40 H40'
_shelx_space_group_comment
;
The symmetry employed for this shelxl refinement is uniquely defined
by the following loop, which should always be used as a source of
symmetry information in preference to the above space-group names.
They are only intended as comments.
;
_olex2_refinement_description
;
1.a Ternary CH refined with riding coordinates:
 C1S(H1S)
1.b Aromatic/amide H refined with riding coordinates:
 C39(H39), C16(H16), C17(H17), C7(H7), C8(H8), C31(H31), C38(H38), C9(H9),
 C23(H23), C15(H15), C24(H24), C25(H25), C33(H33), C32(H32)
1.c Idealised Me refined as rotating group:
 C19(H19A,H19B,H19C), C20(H20A,H20B,H20C), C27(H27A,H27B,H27C), C35(H35A,H35B,
 H35C), C12(H12A,H12B,H12C), C11(H11A,H11B,H11C), C28(H28A,H28B,H28C), C36(H36A,
 H36B,H36C)
;
_olex2_submission_special_instructions 'No special instructions were received'

loop_
_space_group_symop_operation_xyz
'x, y, z'
'-x, y+1/2, -z+1/2'
'-x, -y, -z'
'x, -y-1/2, z-1/2'

loop_
_atom_site_label
_atom_site_type_symbol
_atom_site_fract_x
_atom_site_fract_y
_atom_site_fract_z
_atom_site_U_iso_or_equiv
_atom_site_adp_type
_atom_site_occupancy
_atom_site_site_symmetry_order
_atom_site_calc_flag
_atom_site_refinement_flags_posn
_atom_site_refinement_flags_adp
_atom_site_refinement_flags_occupancy
_atom_site_disorder_assembly
_atom_site_disorder_group
Pd2 Pd 0.36456(2) 0.60112(2) 0.81028(2) 0.01068(5) Uani 1 1 d . . . . .
Pd1 Pd 0.36023(2) 0.66376(2) 0.64133(2) 0.01062(5) Uani 1 1 d . . . . .
Br2 Br 0.15752(3) 0.51353(2) 0.83403(2) 0.01979(6) Uani 1 1 d . . . . .
Br1 Br 0.34976(3) 0.70472(2) 0.55732(2) 0.02012(6) Uani 1 1 d . . . . .
S1 S 0.69977(8) 0.79807(3) 0.73582(2) 0.01560(13) Uani 1 1 d . . . . .
Cl3S Cl 0.88533(11) 0.34994(6) 0.87215(3) 0.0461(2) Uani 1 1 d . . . . .
Cl1S Cl 0.78240(13) 0.33142(5) 0.77149(3) 0.0500(3) Uani 1 1 d . . . . .
Cl2S Cl 0.65033(12) 0.44588(6) 0.82443(3) 0.0536(3) Uani 1 1 d . . . . .
C18 C 0.2414(3) 0.48146(14) 0.70078(9) 0.0188(5) Uani 1 1 d . . . . .
C19 C 0.4222(4) 0.46745(16) 0.69992(11) 0.0272(6) Uani 1 1 d . . . . .
H19A H 0.439260 0.417482 0.692724 0.041 Uiso 1 1 calc R U . . .
H19B H 0.480043 0.478943 0.731268 0.041 Uiso 1 1 calc R U . . .
H19C H 0.465470 0.496770 0.675193 0.041 Uiso 1 1 calc R U . . .
C26 C 0.4950(3) 0.76761(13) 0.88626(10) 0.0167(5) Uani 1 1 d . . . . .
C20 C -0.0397(4) 0.63104(19) 0.73325(11) 0.0319(7) Uani 1 1 d . . . . .
H20A H -0.004947 0.668231 0.712105 0.048 Uiso 1 1 calc R U . . .
H20B H 0.009146 0.639655 0.766093 0.048 Uiso 1 1 calc R U . . .
H20C H -0.160125 0.631207 0.732521 0.048 Uiso 1 1 calc R U . . .
C27 C 0.9042(3) 0.68784(17) 0.85754(10) 0.0254(6) Uani 1 1 d . . . . .
H27A H 1.005541 0.681679 0.878977 0.038 Uiso 1 1 calc R U . . .
H27B H 0.925571 0.719474 0.831171 0.038 Uiso 1 1 calc R U . . .
H27C H 0.867111 0.641865 0.844519 0.038 Uiso 1 1 calc R U . . .
C39 C 0.6209(3) 0.78644(14) 0.64583(10) 0.0181(5) Uani 1 1 d . . . . .
H39 H 0.613683 0.794188 0.612193 0.022 Uiso 1 1 calc R U . . .
C16 C -0.0414(4) 0.44462(19) 0.68393(11) 0.0389(9) Uani 1 1 d . . . . .
H16 H -0.119460 0.409710 0.672633 0.047 Uiso 1 1 calc R U . . .
C17 C 0.1244(4) 0.43072(16) 0.68426(10) 0.0299(7) Uani 1 1 d . . . . .
H17 H 0.159729 0.386346 0.673186 0.036 Uiso 1 1 calc R U . . .
C5 C -0.0476(3) 0.52647(14) 0.57624(9) 0.0154(5) Uani 1 1 d . . . . .
C35 C 0.8127(3) 0.54093(15) 0.94884(11) 0.0236(6) Uani 1 1 d . . . . .
H35A H 0.919698 0.530486 0.966501 0.035 Uiso 1 1 calc R U . . .
H35B H 0.825612 0.579013 0.925820 0.035 Uiso 1 1 calc R U . . .
H35C H 0.770816 0.498553 0.931642 0.035 Uiso 1 1 calc R U . . .
C6 C -0.1999(3) 0.55982(16) 0.57725(10) 0.0218(6) Uani 1 1 d . . . . .
C12 C -0.2118(4) 0.63302(18) 0.59697(12) 0.0329(7) Uani 1 1 d . . . . .
H12A H -0.188189 0.631813 0.631921 0.049 Uiso 1 1 calc R U . . .
H12B H -0.323346 0.651410 0.588646 0.049 Uiso 1 1 calc R U . . .
H12C H -0.131858 0.663703 0.583219 0.049 Uiso 1 1 calc R U . . .
C7 C -0.3373(4) 0.52186(19) 0.55893(11) 0.0315(7) Uani 1 1 d . . . . .
H7 H -0.443890 0.541940 0.559495 0.038 Uiso 1 1 calc R U . . .
C8 C -0.3212(4) 0.45538(18) 0.53990(12) 0.0364(8) Uani 1 1 d . . . . .
H8 H -0.416932 0.430043 0.527772 0.044 Uiso 1 1 calc R U . . .
C31 C 0.7307(3) 0.55969(14) 1.03293(10) 0.0226(6) Uani 1 1 d . . . . .
H31 H 0.835991 0.543138 1.045644 0.027 Uiso 1 1 calc R U . . .
C34 C 0.4187(3) 0.60970(13) 0.99745(9) 0.0156(5) Uani 1 1 d . . . . .
C1S C 0.8241(4) 0.39347(17) 0.81816(11) 0.0298(7) Uani 1 1 d . . . . .
H1S H 0.916124 0.424771 0.810003 0.036 Uiso 1 1 calc R U . . .
C11 C 0.1437(4) 0.42916(16) 0.55544(11) 0.0292(7) Uani 1 1 d . . . . .
H11A H 0.209939 0.460122 0.536887 0.044 Uiso 1 1 calc R U . . .
H11B H 0.134770 0.382422 0.540386 0.044 Uiso 1 1 calc R U . . .
H11C H 0.196816 0.424701 0.588222 0.044 Uiso 1 1 calc R U . . .
C38 C 0.7170(3) 0.82529(14) 0.67756(10) 0.0206(6) Uani 1 1 d . . . . .
H38 H 0.785578 0.862898 0.669069 0.025 Uiso 1 1 calc R U . . .
C22 C 0.7726(3) 0.71930(14) 0.88508(9) 0.0168(5) Uani 1 1 d . . . . .
N6 N 0.4936(3) 0.59455(11) 0.91763(8) 0.0146(4) Uani 1 1 d . . . . .
C3 C 0.1915(3) 0.59714(13) 0.61739(9) 0.0139(5) Uani 1 1 d . . . . .
C14 C 0.0165(3) 0.56081(16) 0.71653(9) 0.0210(6) Uani 1 1 d . . . . .
C9 C -0.1681(4) 0.42518(16) 0.53825(11) 0.0330(8) Uani 1 1 d . . . . .
H9 H -0.159637 0.379759 0.524292 0.040 Uiso 1 1 calc R U . . .
N1 N 0.5339(2) 0.73423(11) 0.66675(8) 0.0135(4) Uani 1 1 d . . . . .
C23 C 0.7979(3) 0.72970(15) 0.93438(10) 0.0210(6) Uani 1 1 d . . . . .
H23 H 0.901139 0.717396 0.951007 0.025 Uiso 1 1 calc R U . . .
C15 C -0.0954(4) 0.5085(2) 0.69978(11) 0.0331(8) Uani 1 1 d . . . . .
H15 H -0.210313 0.517201 0.699320 0.040 Uiso 1 1 calc R U . . .
C1 C 0.3739(3) 0.64027(12) 0.71170(9) 0.0108(5) Uani 1 1 d . . . . .
C28 C 0.3320(3) 0.78908(16) 0.86027(10) 0.0238(6) Uani 1 1 d . . . . .
H28A H 0.272432 0.746882 0.847952 0.036 Uiso 1 1 calc R U . . .
H28B H 0.351173 0.820334 0.833499 0.036 Uiso 1 1 calc R U . . .
H28C H 0.266368 0.813983 0.882461 0.036 Uiso 1 1 calc R U . . .
C30 C 0.6933(3) 0.56349(13) 0.98337(10) 0.0170(5) Uani 1 1 d . . . . .
C24 C 0.6755(4) 0.75765(14) 0.95969(10) 0.0217(6) Uani 1 1 d . . . . .
H24 H 0.693904 0.763279 0.993470 0.026 Uiso 1 1 calc R U . . .
C25 C 0.5271(4) 0.77725(14) 0.93566(10) 0.0195(5) Uani 1 1 d . . . . .
H25 H 0.444783 0.797743 0.953069 0.023 Uiso 1 1 calc R U . . .
N2 N 0.4866(2) 0.68426(11) 0.73888(7) 0.0117(4) Uani 1 1 d . . . . .
C29 C 0.5365(3) 0.58888(13) 0.96722(9) 0.0146(5) Uani 1 1 d . . . . .
N3 N 0.2998(2) 0.59676(11) 0.73752(7) 0.0124(4) Uani 1 1 d . . . . .
N4 N 0.5917(3) 0.72806(11) 0.81096(8) 0.0143(4) Uani 1 1 d . . . . .
C2 C 0.5035(3) 0.67989(13) 0.79036(9) 0.0124(5) Uani 1 1 d . . . . .
C37 C 0.5651(3) 0.73429(13) 0.71367(9) 0.0127(5) Uani 1 1 d . . . . .
C4 C 0.4495(3) 0.60213(13) 0.87790(9) 0.0144(5) Uani 1 1 d . . . . .
N5 N 0.0906(3) 0.56299(11) 0.59762(8) 0.0143(4) Uani 1 1 d . . . . .
C10 C -0.0253(4) 0.46015(14) 0.55673(9) 0.0205(6) Uani 1 1 d . . . . .
C21 C 0.6181(3) 0.73702(13) 0.86149(9) 0.0139(5) Uani 1 1 d . . . . .
C33 C 0.4633(4) 0.60475(14) 1.04629(10) 0.0206(6) Uani 1 1 d . . . . .
H33 H 0.387281 0.618798 1.068105 0.025 Uiso 1 1 calc R U . . .
C32 C 0.6171(4) 0.57960(14) 1.06381(10) 0.0233(6) Uani 1 1 d . . . . .
H32 H 0.644648 0.576015 1.097456 0.028 Uiso 1 1 calc R U . . .
C13 C 0.1839(3) 0.54568(13) 0.71686(9) 0.0137(5) Uani 1 1 d . . . . .
C36 C 0.2519(3) 0.63602(15) 0.97729(10) 0.0218(6) Uani 1 1 d . . . . .
H36A H 0.264655 0.680465 0.960112 0.033 Uiso 1 1 calc R U . . .
H36B H 0.182870 0.643944 1.003515 0.033 Uiso 1 1 calc R U . . .
H36C H 0.199647 0.600796 0.955130 0.033 Uiso 1 1 calc R U . . .

loop_
_atom_site_aniso_label
_atom_site_aniso_U_11
_atom_site_aniso_U_22
_atom_site_aniso_U_33
_atom_site_aniso_U_23
_atom_site_aniso_U_13
_atom_site_aniso_U_12
Pd2 0.01229(9) 0.01177(9) 0.00777(9) 0.00060(7) -0.00015(7) -0.00160(7)
Pd1 0.01293(9) 0.01104(9) 0.00775(9) -0.00018(7) 0.00028(7) -0.00198(7)
Br2 0.02178(13) 0.01943(13) 0.01731(13) 0.00582(10) -0.00233(10) -0.00632(10)
Br1 0.02807(14) 0.02166(13) 0.01024(12) 0.00175(10) -0.00004(10) -0.00699(11)
S1 0.0178(3) 0.0148(3) 0.0138(3) -0.0011(2) -0.0004(2) -0.0065(2)
Cl3S 0.0412(5) 0.0677(6) 0.0307(4) 0.0102(4) 0.0097(4) 0.0116(4)
Cl1S 0.0623(6) 0.0545(6) 0.0355(5) -0.0131(4) 0.0158(4) -0.0342(5)
Cl2S 0.0409(5) 0.0865(8) 0.0322(5) 0.0005(5) -0.0020(4) 0.0216(5)
C18 0.0313(15) 0.0143(12) 0.0100(12) 0.0029(10) -0.0020(11) -0.0035(11)
C19 0.0369(17) 0.0225(14) 0.0218(15) -0.0014(12) 0.0002(13) 0.0097(12)
C26 0.0198(13) 0.0124(12) 0.0181(13) -0.0002(10) 0.0035(10) -0.0024(10)
C20 0.0211(15) 0.053(2) 0.0217(15) -0.0017(14) 0.0000(12) 0.0133(14)
C27 0.0159(13) 0.0400(17) 0.0206(14) -0.0013(13) 0.0036(11) -0.0004(12)
C39 0.0205(13) 0.0182(13) 0.0155(13) 0.0042(10) 0.0006(10) -0.0065(10)
C16 0.052(2) 0.042(2) 0.0197(15) 0.0091(14) -0.0111(15) -0.0378(17)
C17 0.056(2) 0.0176(14) 0.0144(14) 0.0036(11) -0.0064(14) -0.0121(13)
C5 0.0173(12) 0.0187(12) 0.0096(12) 0.0012(10) -0.0021(10) -0.0059(10)
C35 0.0193(13) 0.0245(14) 0.0267(15) -0.0021(12) 0.0008(12) 0.0041(11)
C6 0.0198(13) 0.0296(15) 0.0153(13) 0.0022(11) -0.0019(11) 0.0009(11)
C12 0.0303(16) 0.0412(19) 0.0259(16) -0.0101(14) -0.0039(13) 0.0156(14)
C7 0.0192(14) 0.050(2) 0.0245(16) 0.0088(15) -0.0034(12) -0.0054(13)
C8 0.0331(17) 0.0403(19) 0.0321(18) 0.0110(15) -0.0148(14) -0.0217(15)
C31 0.0242(14) 0.0165(13) 0.0246(15) -0.0022(11) -0.0099(12) 0.0041(11)
C34 0.0204(13) 0.0132(12) 0.0129(12) 0.0010(10) -0.0007(10) -0.0018(10)
C1S 0.0253(15) 0.0380(18) 0.0261(16) -0.0019(14) 0.0021(13) -0.0078(13)
C11 0.0423(18) 0.0209(14) 0.0239(16) -0.0036(12) 0.0008(14) 0.0085(13)
C38 0.0236(14) 0.0211(13) 0.0170(13) 0.0054(11) 0.0019(11) -0.0081(11)
C22 0.0179(12) 0.0162(12) 0.0161(13) -0.0019(10) 0.0014(10) -0.0055(10)
N6 0.0159(10) 0.0156(10) 0.0122(11) -0.0002(8) 0.0006(8) -0.0020(8)
C3 0.0175(12) 0.0145(12) 0.0099(11) 0.0022(10) 0.0024(10) 0.0026(10)
C14 0.0171(13) 0.0355(16) 0.0103(12) 0.0032(11) 0.0007(10) -0.0037(11)
C9 0.053(2) 0.0184(14) 0.0251(16) 0.0023(12) -0.0107(15) -0.0136(14)
N1 0.0157(10) 0.0129(10) 0.0121(10) -0.0002(8) 0.0024(8) -0.0028(8)
C23 0.0223(14) 0.0225(14) 0.0171(13) 0.0001(11) -0.0039(11) -0.0056(11)
C15 0.0227(15) 0.060(2) 0.0161(14) 0.0080(15) -0.0037(12) -0.0199(15)
C1 0.0100(11) 0.0110(11) 0.0111(11) -0.0022(9) -0.0004(9) -0.0006(9)
C28 0.0232(14) 0.0278(15) 0.0210(14) -0.0001(12) 0.0056(12) 0.0068(11)
C30 0.0204(13) 0.0126(12) 0.0170(13) -0.0006(10) -0.0033(10) -0.0011(10)
C24 0.0352(16) 0.0184(13) 0.0115(12) -0.0033(10) 0.0015(11) -0.0070(11)
C25 0.0309(15) 0.0144(12) 0.0147(13) -0.0035(10) 0.0094(11) -0.0020(11)
N2 0.0147(10) 0.0132(10) 0.0071(9) -0.0007(8) 0.0005(8) -0.0032(8)
C29 0.0198(12) 0.0137(12) 0.0094(12) 0.0001(9) -0.0031(10) -0.0014(10)
N3 0.0138(10) 0.0119(10) 0.0114(10) -0.0002(8) 0.0007(8) -0.0016(8)
N4 0.0161(10) 0.0167(10) 0.0105(10) -0.0021(8) 0.0031(8) -0.0032(8)
C2 0.0129(11) 0.0142(11) 0.0101(11) -0.0008(9) 0.0016(9) 0.0004(9)
C37 0.0131(11) 0.0110(11) 0.0138(12) -0.0010(9) 0.0009(9) -0.0004(9)
C4 0.0147(12) 0.0142(12) 0.0144(13) 0.0005(10) 0.0020(10) -0.0010(9)
N5 0.0154(10) 0.0143(10) 0.0127(10) 0.0005(8) -0.0014(8) -0.0012(8)
C10 0.0327(15) 0.0166(13) 0.0115(12) 0.0025(10) -0.0015(11) -0.0038(11)
C21 0.0186(12) 0.0131(11) 0.0101(12) -0.0010(9) 0.0018(10) -0.0059(9)
C33 0.0308(15) 0.0170(13) 0.0142(13) -0.0032(10) 0.0037(11) 0.0013(11)
C32 0.0398(17) 0.0146(13) 0.0133(13) -0.0012(10) -0.0079(12) 0.0009(11)
C13 0.0172(12) 0.0155(12) 0.0081(11) 0.0021(9) -0.0011(9) -0.0065(9)
C36 0.0185(13) 0.0253(14) 0.0219(14) 0.0002(12) 0.0026(11) 0.0021(11)

loop_
_atom_type_symbol
_atom_type_description
_atom_type_scat_dispersion_real
_atom_type_scat_dispersion_imag
_atom_type_scat_source
C C 0.0033 0.0016 'International Tables Vol C Tables 4.2.6.8 and 6.1.1.4'
H H 0.0000 0.0000 'International Tables Vol C Tables 4.2.6.8 and 6.1.1.4'
Br Br -0.2901 2.4595 'International Tables Vol C Tables 4.2.6.8 and 6.1.1.4'
Cl Cl 0.1484 0.1585 'International Tables Vol C Tables 4.2.6.8 and 6.1.1.4'
N N 0.0061 0.0033 'International Tables Vol C Tables 4.2.6.8 and 6.1.1.4'
Pd Pd -0.9988 1.0072 'International Tables Vol C Tables 4.2.6.8 and 6.1.1.4'
S S 0.1246 0.1234 'International Tables Vol C Tables 4.2.6.8 and 6.1.1.4'

loop_
_geom_angle_atom_site_label_1
_geom_angle_atom_site_label_2
_geom_angle_atom_site_label_3
_geom_angle
_geom_angle_site_symmetry_1
_geom_angle_site_symmetry_3
_geom_angle_publ_flag
N3 Pd2 Br2 97.05(6) . . ?
C2 Pd2 Br2 172.19(7) . . ?
C2 Pd2 N3 81.35(9) . . ?
C4 Pd2 Br2 86.14(7) . . ?
C4 Pd2 N3 173.89(9) . . ?
C4 Pd2 C2 96.18(10) . . ?
C3 Pd1 Br1 85.25(7) . . ?
C3 Pd1 N1 179.14(10) . . ?
C3 Pd1 C1 99.49(10) . . ?
N1 Pd1 Br1 94.94(6) . . ?
C1 Pd1 Br1 174.36(7) . . ?
C1 Pd1 N1 80.28(9) . . ?
C37 S1 C38 88.63(12) . . ?
C17 C18 C19 120.8(3) . . ?
C13 C18 C19 121.5(2) . . ?
C13 C18 C17 117.7(3) . . ?
C18 C19 H19A 109.5 . . ?
C18 C19 H19B 109.5 . . ?
C18 C19 H19C 109.5 . . ?
H19A C19 H19B 109.5 . . ?
H19A C19 H19C 109.5 . . ?
H19B C19 H19C 109.5 . . ?
C25 C26 C28 121.0(2) . . ?
C25 C26 C21 118.2(2) . . ?
C21 C26 C28 120.8(2) . . ?
H20A C20 H20B 109.5 . . ?
H20A C20 H20C 109.5 . . ?
H20B C20 H20C 109.5 . . ?
C14 C20 H20A 109.5 . . ?
C14 C20 H20B 109.5 . . ?
C14 C20 H20C 109.5 . . ?
H27A C27 H27B 109.5 . . ?
H27A C27 H27C 109.5 . . ?
H27B C27 H27C 109.5 . . ?
C22 C27 H27A 109.5 . . ?
C22 C27 H27B 109.5 . . ?
C22 C27 H27C 109.5 . . ?
C38 C39 H39 123.2 . . ?
C38 C39 N1 113.6(2) . . ?
N1 C39 H39 123.2 . . ?
C17 C16 H16 119.6 . . ?
C15 C16 H16 119.6 . . ?
C15 C16 C17 120.7(3) . . ?
C18 C17 H17 119.7 . . ?
C16 C17 C18 120.5(3) . . ?
C16 C17 H17 119.7 . . ?
C6 C5 N5 116.5(2) . . ?
C10 C5 C6 124.6(2) . . ?
C10 C5 N5 118.8(2) . . ?
H35A C35 H35B 109.5 . . ?
H35A C35 H35C 109.5 . . ?
H35B C35 H35C 109.5 . . ?
C30 C35 H35A 109.5 . . ?
C30 C35 H35B 109.5 . . ?
C30 C35 H35C 109.5 . . ?
C5 C6 C12 121.1(3) . . ?
C7 C6 C5 116.5(3) . . ?
C7 C6 C12 122.4(3) . . ?
C6 C12 H12A 109.5 . . ?
C6 C12 H12B 109.5 . . ?
C6 C12 H12C 109.5 . . ?
H12A C12 H12B 109.5 . . ?
H12A C12 H12C 109.5 . . ?
H12B C12 H12C 109.5 . . ?
C6 C7 H7 119.6 . . ?
C8 C7 C6 120.8(3) . . ?
C8 C7 H7 119.6 . . ?
C7 C8 H8 119.6 . . ?
C7 C8 C9 120.8(3) . . ?
C9 C8 H8 119.6 . . ?
C30 C31 H31 119.5 . . ?
C32 C31 H31 119.5 . . ?
C32 C31 C30 121.0(3) . . ?
C29 C34 C36 121.0(2) . . ?
C33 C34 C29 116.8(2) . . ?
C33 C34 C36 122.2(2) . . ?
Cl3S C1S Cl1S 110.15(19) . . ?
Cl3S C1S Cl2S 110.15(18) . . ?
Cl3S C1S H1S 108.6 . . ?
Cl1S C1S H1S 108.6 . . ?
Cl2S C1S Cl1S 110.61(17) . . ?
Cl2S C1S H1S 108.6 . . ?
H11A C11 H11B 109.5 . . ?
H11A C11 H11C 109.5 . . ?
H11B C11 H11C 109.5 . . ?
C10 C11 H11A 109.5 . . ?
C10 C11 H11B 109.5 . . ?
C10 C11 H11C 109.5 . . ?
S1 C38 H38 124.3 . . ?
C39 C38 S1 111.4(2) . . ?
C39 C38 H38 124.3 . . ?
C23 C22 C27 121.4(2) . . ?
C23 C22 C21 118.2(2) . . ?
C21 C22 C27 120.3(2) . . ?
C4 N6 C29 175.2(3) . . ?
N5 C3 Pd1 170.7(2) . . ?
C15 C14 C20 121.7(3) . . ?
C13 C14 C20 120.7(3) . . ?
C13 C14 C15 117.6(3) . . ?
C8 C9 H9 119.4 . . ?
C8 C9 C10 121.1(3) . . ?
C10 C9 H9 119.4 . . ?
C39 N1 Pd1 133.92(18) . . ?
C37 N1 Pd1 114.41(16) . . ?
C37 N1 C39 111.5(2) . . ?
C22 C23 H23 119.4 . . ?
C24 C23 C22 121.2(3) . . ?
C24 C23 H23 119.4 . . ?
C16 C15 C14 120.9(3) . . ?
C16 C15 H15 119.6 . . ?
C14 C15 H15 119.6 . . ?
N2 C1 Pd1 111.71(16) . . ?
N3 C1 Pd1 135.11(18) . . ?
N3 C1 N2 113.1(2) . . ?
C26 C28 H28A 109.5 . . ?
C26 C28 H28B 109.5 . . ?
C26 C28 H28C 109.5 . . ?
H28A C28 H28B 109.5 . . ?
H28A C28 H28C 109.5 . . ?
H28B C28 H28C 109.5 . . ?
C31 C30 C35 122.4(2) . . ?
C31 C30 C29 116.3(3) . . ?
C29 C30 C35 121.3(2) . . ?
C23 C24 H24 120.1 . . ?
C25 C24 C23 119.7(3) . . ?
C25 C24 H24 120.1 . . ?
C26 C25 H25 119.3 . . ?
C24 C25 C26 121.3(3) . . ?
C24 C25 H25 119.3 . . ?
C1 N2 C2 120.2(2) . . ?
C37 N2 C1 116.2(2) . . ?
C37 N2 C2 123.4(2) . . ?
C34 C29 N6 117.3(2) . . ?
C34 C29 C30 124.1(2) . . ?
C30 C29 N6 118.6(2) . . ?
C1 N3 Pd2 116.29(16) . . ?
C1 N3 C13 122.2(2) . . ?
C13 N3 Pd2 121.49(16) . . ?
C2 N4 C21 124.4(2) . . ?
N2 C2 Pd2 108.90(16) . . ?
N4 C2 Pd2 136.7(2) . . ?
N4 C2 N2 114.2(2) . . ?
N1 C37 S1 114.79(18) . . ?
N1 C37 N2 117.3(2) . . ?
N2 C37 S1 127.93(19) . . ?
N6 C4 Pd2 171.9(2) . . ?
C3 N5 C5 172.6(3) . . ?
C5 C10 C11 121.3(2) . . ?
C5 C10 C9 116.0(3) . . ?
C9 C10 C11 122.7(3) . . ?
C26 C21 C22 121.2(2) . . ?
C26 C21 N4 119.8(2) . . ?
C22 C21 N4 118.8(2) . . ?
C34 C33 H33 119.5 . . ?
C34 C33 C32 121.0(3) . . ?
C32 C33 H33 119.5 . . ?
C31 C32 C33 120.7(3) . . ?
C31 C32 H32 119.6 . . ?
C33 C32 H32 119.6 . . ?
C18 C13 N3 119.3(2) . . ?
C14 C13 C18 122.5(2) . . ?
C14 C13 N3 118.1(2) . . ?
C34 C36 H36A 109.5 . . ?
C34 C36 H36B 109.5 . . ?
C34 C36 H36C 109.5 . . ?
H36A C36 H36B 109.5 . . ?
H36A C36 H36C 109.5 . . ?
H36B C36 H36C 109.5 . . ?

loop_
_geom_bond_atom_site_label_1
_geom_bond_atom_site_label_2
_geom_bond_distance
_geom_bond_site_symmetry_2
_geom_bond_publ_flag
Pd2 Br2 2.5024(3) . ?
Pd2 N3 2.057(2) . ?
Pd2 C2 1.986(2) . ?
Pd2 C4 1.953(3) . ?
Pd1 Br1 2.4724(3) . ?
Pd1 C3 1.937(3) . ?
Pd1 N1 2.023(2) . ?
Pd1 C1 2.014(2) . ?
S1 C38 1.731(3) . ?
S1 C37 1.707(2) . ?
Cl3S C1S 1.752(3) . ?
Cl1S C1S 1.766(3) . ?
Cl2S C1S 1.752(3) . ?
C18 C19 1.500(4) . ?
C18 C17 1.401(4) . ?
C18 C13 1.394(4) . ?
C19 H19A 0.9800 . ?
C19 H19B 0.9800 . ?
C19 H19C 0.9800 . ?
C26 C28 1.508(4) . ?
C26 C25 1.395(4) . ?
C26 C21 1.400(4) . ?
C20 H20A 0.9800 . ?
C20 H20B 0.9800 . ?
C20 H20C 0.9800 . ?
C20 C14 1.497(4) . ?
C27 H27A 0.9800 . ?
C27 H27B 0.9800 . ?
C27 H27C 0.9800 . ?
C27 C22 1.505(4) . ?
C39 H39 0.9500 . ?
C39 C38 1.345(4) . ?
C39 N1 1.381(3) . ?
C16 H16 0.9500 . ?
C16 C17 1.376(5) . ?
C16 C15 1.376(5) . ?
C17 H17 0.9500 . ?
C5 C6 1.396(4) . ?
C5 N5 1.405(3) . ?
C5 C10 1.389(4) . ?
C35 H35A 0.9800 . ?
C35 H35B 0.9800 . ?
C35 H35C 0.9800 . ?
C35 C30 1.500(4) . ?
C6 C12 1.499(4) . ?
C6 C7 1.387(4) . ?
C12 H12A 0.9800 . ?
C12 H12B 0.9800 . ?
C12 H12C 0.9800 . ?
C7 H7 0.9500 . ?
C7 C8 1.378(5) . ?
C8 H8 0.9500 . ?
C8 C9 1.378(5) . ?
C31 H31 0.9500 . ?
C31 C30 1.394(4) . ?
C31 C32 1.381(4) . ?
C34 C29 1.398(4) . ?
C34 C33 1.384(4) . ?
C34 C36 1.506(4) . ?
C1S H1S 1.0000 . ?
C11 H11A 0.9800 . ?
C11 H11B 0.9800 . ?
C11 H11C 0.9800 . ?
C11 C10 1.501(4) . ?
C38 H38 0.9500 . ?
C22 C23 1.391(4) . ?
C22 C21 1.405(4) . ?
N6 C29 1.403(3) . ?
N6 C4 1.145(3) . ?
C3 N5 1.146(3) . ?
C14 C15 1.396(4) . ?
C14 C13 1.394(4) . ?
C9 H9 0.9500 . ?
C9 C10 1.394(4) . ?
N1 C37 1.315(3) . ?
C23 H23 0.9500 . ?
C23 C24 1.385(4) . ?
C15 H15 0.9500 . ?
C1 N2 1.407(3) . ?
C1 N3 1.286(3) . ?
C28 H28A 0.9800 . ?
C28 H28B 0.9800 . ?
C28 H28C 0.9800 . ?
C30 C29 1.399(4) . ?
C24 H24 0.9500 . ?
C24 C25 1.377(4) . ?
C25 H25 0.9500 . ?
N2 C2 1.438(3) . ?
N2 C37 1.377(3) . ?
N3 C13 1.434(3) . ?
N4 C2 1.265(3) . ?
N4 C21 1.421(3) . ?
C33 H33 0.9500 . ?
C33 C32 1.385(4) . ?
C32 H32 0.9500 . ?
C36 H36A 0.9800 . ?
C36 H36B 0.9800 . ?
C36 H36C 0.9800 . ?

loop_
_geom_torsion_atom_site_label_1
_geom_torsion_atom_site_label_2
_geom_torsion_atom_site_label_3
_geom_torsion_atom_site_label_4
_geom_torsion
_geom_torsion_site_symmetry_1
_geom_torsion_site_symmetry_2
_geom_torsion_site_symmetry_3
_geom_torsion_site_symmetry_4
_geom_torsion_publ_flag
Pd2 N3 C13 C18 -92.9(2) . . . . ?
Pd2 N3 C13 C14 83.0(3) . . . . ?
Pd1 N1 C37 S1 -175.22(11) . . . . ?
Pd1 N1 C37 N2 4.4(3) . . . . ?
Pd1 C1 N2 C2 174.65(16) . . . . ?
Pd1 C1 N2 C37 0.2(3) . . . . ?
Pd1 C1 N3 Pd2 -177.42(15) . . . . ?
Pd1 C1 N3 C13 5.3(4) . . . . ?
C19 C18 C17 C16 -178.2(3) . . . . ?
C19 C18 C13 C14 177.8(2) . . . . ?
C19 C18 C13 N3 -6.4(4) . . . . ?
C20 C14 C15 C16 179.1(3) . . . . ?
C20 C14 C13 C18 -178.8(3) . . . . ?
C20 C14 C13 N3 5.4(4) . . . . ?
C27 C22 C23 C24 -179.0(3) . . . . ?
C27 C22 C21 C26 -178.8(2) . . . . ?
C27 C22 C21 N4 -3.2(4) . . . . ?
C39 N1 C37 S1 0.8(3) . . . . ?
C39 N1 C37 N2 -179.6(2) . . . . ?
C17 C18 C13 C14 -0.6(4) . . . . ?
C17 C18 C13 N3 175.1(2) . . . . ?
C17 C16 C15 C14 0.1(5) . . . . ?
C5 C6 C7 C8 -1.4(4) . . . . ?
C35 C30 C29 C34 179.0(2) . . . . ?
C35 C30 C29 N6 -1.5(4) . . . . ?
C6 C5 C10 C11 177.7(3) . . . . ?
C6 C5 C10 C9 -1.7(4) . . . . ?
C6 C7 C8 C9 -0.5(5) . . . . ?
C12 C6 C7 C8 178.2(3) . . . . ?
C7 C8 C9 C10 1.5(5) . . . . ?
C8 C9 C10 C5 -0.4(4) . . . . ?
C8 C9 C10 C11 -179.8(3) . . . . ?
C31 C30 C29 C34 -0.3(4) . . . . ?
C31 C30 C29 N6 179.2(2) . . . . ?
C34 C33 C32 C31 0.9(4) . . . . ?
C38 S1 C37 N1 -1.0(2) . . . . ?
C38 S1 C37 N2 179.4(2) . . . . ?
C38 C39 N1 Pd1 174.9(2) . . . . ?
C38 C39 N1 C37 0.0(3) . . . . ?
C22 C23 C24 C25 -1.6(4) . . . . ?
N1 C39 C38 S1 -0.7(3) . . . . ?
C23 C22 C21 C26 3.1(4) . . . . ?
C23 C22 C21 N4 178.7(2) . . . . ?
C23 C24 C25 C26 1.9(4) . . . . ?
C15 C16 C17 C18 0.0(5) . . . . ?
C15 C14 C13 C18 0.7(4) . . . . ?
C15 C14 C13 N3 -175.1(2) . . . . ?
C1 N2 C2 Pd2 4.9(3) . . . . ?
C1 N2 C2 N4 -171.1(2) . . . . ?
C1 N2 C37 S1 176.49(18) . . . . ?
C1 N2 C37 N1 -3.1(3) . . . . ?
C1 N3 C13 C18 84.2(3) . . . . ?
C1 N3 C13 C14 -99.9(3) . . . . ?
C28 C26 C25 C24 179.9(3) . . . . ?
C28 C26 C21 C22 177.6(2) . . . . ?
C28 C26 C21 N4 2.1(4) . . . . ?
C30 C31 C32 C33 -0.8(4) . . . . ?
C25 C26 C21 C22 -2.8(4) . . . . ?
C25 C26 C21 N4 -178.3(2) . . . . ?
N2 C1 N3 Pd2 -0.7(3) . . . . ?
N2 C1 N3 C13 -178.0(2) . . . . ?
C29 C34 C33 C32 -0.6(4) . . . . ?
N3 C1 N2 C2 -2.8(3) . . . . ?
N3 C1 N2 C37 -177.3(2) . . . . ?
C2 N2 C37 S1 2.2(3) . . . . ?
C2 N2 C37 N1 -177.3(2) . . . . ?
C2 N4 C21 C26 -77.1(3) . . . . ?
C2 N4 C21 C22 107.2(3) . . . . ?
C37 S1 C38 C39 0.9(2) . . . . ?
C37 N2 C2 Pd2 178.88(18) . . . . ?
C37 N2 C2 N4 2.9(3) . . . . ?
N5 C5 C6 C12 4.4(4) . . . . ?
N5 C5 C6 C7 -176.0(2) . . . . ?
N5 C5 C10 C11 -3.8(4) . . . . ?
N5 C5 C10 C9 176.9(2) . . . . ?
C10 C5 C6 C12 -177.0(3) . . . . ?
C10 C5 C6 C7 2.6(4) . . . . ?
C21 C26 C25 C24 0.3(4) . . . . ?
C21 C22 C23 C24 -0.9(4) . . . . ?
C21 N4 C2 Pd2 1.7(4) . . . . ?
C21 N4 C2 N2 176.1(2) . . . . ?
C33 C34 C29 N6 -179.2(2) . . . . ?
C33 C34 C29 C30 0.4(4) . . . . ?
C32 C31 C30 C35 -178.8(3) . . . . ?
C32 C31 C30 C29 0.5(4) . . . . ?
C13 C18 C17 C16 0.3(4) . . . . ?
C13 C14 C15 C16 -0.4(4) . . . . ?
C36 C34 C29 N6 0.9(4) . . . . ?
C36 C34 C29 C30 -179.6(2) . . . . ?
C36 C34 C33 C32 179.3(3) . . . . ?
